data_2018770
loop_
_publ_author_name
'Gyepesov\'a, Dalma'
'Langer, Vratislav'

_publ_section_title
;
 Ca~10~(Cr^V^O~4~)~6~(Cr^VI^O~4~), a disordered mixed-valence chromium
 compound exhibiting inversion twinning
;
_journal_coeditor_code BI3051
_journal_issue 2
_journal_name_full 'Acta Crystallographica Section C'
_journal_page_first 111
_journal_page_last 113
_journal_paper_doi 10.1107/S0108270113000723
_journal_volume 69
_journal_year 2013
_chemical_formula_iupac 'Ca10 (Cr O4)6 (Cr O4)'
_chemical_formula_moiety '7(Cr O4), 10(Ca)'
_chemical_formula_sum 'Ca10 Cr7 O28'
_chemical_formula_weight 1212.80
_chemical_name_systematic
;
decacalcium hexakis[chromate(V)] chromate(VI)
;
_space_group_IT_number 161
_symmetry_cell_setting trigonal
_symmetry_space_group_name_Hall 'R 3 -2"c'
_symmetry_space_group_name_H-M 'R 3 c :H'
_atom_sites_solution_primary direct
_atom_sites_solution_secondary difmap
_audit_creation_method SHELXL-97
_cell_angle_alpha 90.00
_cell_angle_beta 90.00
_cell_angle_gamma 120.00
_cell_formula_units_Z 6
_cell_length_a 10.75800(10)
_cell_length_b 10.75800(10)
_cell_length_c 38.0730(3)
_cell_measurement_reflns_used 8192
_cell_measurement_temperature 183(2)
_cell_measurement_theta_max 28.32
_cell_measurement_theta_min 2.43
_cell_volume 3816.02(6)
_computing_cell_refinement 'SAINT (Bruker, 2003)'
_computing_data_collection 'SMART (Bruker, 2003)'
_computing_data_reduction 'SAINT (Bruker, 2003) and SADABS (Sheldrick, 2003)'
_computing_molecular_graphics 'DIAMOND (Brandenburg, 2012)'
_computing_publication_material 'SHELXTL (Sheldrick, 2008)'
_computing_structure_refinement 'SHELXTL (Sheldrick, 2008)'
_computing_structure_solution 'SHELXTL (Sheldrick, 2008)'
_diffrn_ambient_temperature 183(2)
_diffrn_measured_fraction_theta_full 0.991
_diffrn_measured_fraction_theta_max 0.972
_diffrn_measurement_device_type 'Siemens SMART CCD area-detector'
_diffrn_measurement_method '\w scans'
_diffrn_radiation_monochromator graphite
_diffrn_radiation_source 'fine-focus sealed tube'
_diffrn_radiation_type MoK\a
_diffrn_radiation_wavelength 0.71073
_diffrn_reflns_av_R_equivalents 0.0364
_diffrn_reflns_av_sigmaI/netI 0.0237
_diffrn_reflns_limit_h_max 14
_diffrn_reflns_limit_h_min -14
_diffrn_reflns_limit_k_max 14
_diffrn_reflns_limit_k_min -14
_diffrn_reflns_limit_l_max 49
_diffrn_reflns_limit_l_min -48
_diffrn_reflns_number 13345
_diffrn_reflns_theta_full 28.00
_diffrn_reflns_theta_max 28.32
_diffrn_reflns_theta_min 2.43
_diffrn_standards_decay_% 0
_diffrn_standards_number 0
_exptl_absorpt_coefficient_mu 5.011
_exptl_absorpt_correction_T_max 0.6900
_exptl_absorpt_correction_T_min 0.6612
_exptl_absorpt_correction_type multi-scan
_exptl_absorpt_process_details '(SADABS; Sheldrick, 2003)'
_exptl_crystal_colour dark-green
_exptl_crystal_density_diffrn 3.166
_exptl_crystal_density_method 'not measured'
_exptl_crystal_description pyramid
_exptl_crystal_F_000 3552
_exptl_crystal_size_max 0.09
_exptl_crystal_size_mid 0.08
_exptl_crystal_size_min 0.08
_refine_diff_density_max 0.470
_refine_diff_density_min -0.655
_refine_ls_abs_structure_details 'Flack (1983), 995 Friedel pairs'
_refine_ls_abs_structure_Flack 0.53(3)
_refine_ls_extinction_method none
_refine_ls_goodness_of_fit_ref 1.044
_refine_ls_matrix_type full
_refine_ls_number_parameters 144
_refine_ls_number_reflns 2034
_refine_ls_number_restraints 1
_refine_ls_restrained_S_all 1.043
_refine_ls_R_factor_all 0.0269
_refine_ls_R_factor_gt 0.0239
_refine_ls_shift/su_max 0.000
_refine_ls_shift/su_mean 0.000
_refine_ls_structure_factor_coef Fsqd
_refine_ls_weighting_details 'calc w=1/[\s^2^(Fo^2^)+(0.0367P)^2^+8.2518P] where P=(Fo^2^+2Fc^2^)/3'
_refine_ls_weighting_scheme calc
_refine_ls_wR_factor_gt 0.0585
_refine_ls_wR_factor_ref 0.0602
_reflns_number_gt 1918
_reflns_number_total 2034
_reflns_threshold_expression I>2\s(I)
_cod_data_source_file bi3051.cif
_cod_data_source_block I
_cod_original_sg_symbol_H-M 'R 3 c'
_cod_database_code 2018770
_cod_database_fobs_code 2018770

loop_
_symmetry_equiv_pos_as_xyz
'x, y, z'
'-y, x-y, z'
'-x+y, -x, z'
'-y, -x, z+1/2'
'-x+y, y, z+1/2'
'x, x-y, z+1/2'
'x+2/3, y+1/3, z+1/3'
'-y+2/3, x-y+1/3, z+1/3'
'-x+y+2/3, -x+1/3, z+1/3'
'-y+2/3, -x+1/3, z+5/6'
'-x+y+2/3, y+1/3, z+5/6'
'x+2/3, x-y+1/3, z+5/6'
'x+1/3, y+2/3, z+2/3'
'-y+1/3, x-y+2/3, z+2/3'
'-x+y+1/3, -x+2/3, z+2/3'
'-y+1/3, -x+2/3, z+7/6'
'-x+y+1/3, y+2/3, z+7/6'
'x+1/3, x-y+2/3, z+7/6'

loop_
_atom_site_type_symbol
_atom_site_label
_atom_site_fract_x
_atom_site_fract_y
_atom_site_fract_z
_atom_site_U_iso_or_equiv
_atom_site_adp_type
_atom_site_calc_flag
_atom_site_refinement_flags
_atom_site_occupancy
_atom_site_symmetry_multiplicity
Ca Ca1 0.28499(9) 0.15823(8) -0.06050(2) 0.01475(17) Uani d . 1 1
Ca Ca2 0.19733(9) -0.19629(9) 0.00064(2) 0.00867(17) Uani d . 1 1
Ca Ca3 0.38785(9) 0.18174(8) 0.034490(19) 0.00836(17) Uani d . 1 1
Ca Ca4 0.6667 0.3333 0.10044(5) 0.0110(2) Uani d S 1 3
Cr Cr1 0.31082(7) 0.13996(7) 0.132847(13) 0.00709(14) Uani d . 1 1
Cr Cr2 0.17809(7) -0.13622(7) -0.099116(13) 0.00704(14) Uani d . 1 1
Cr Cr3A 0.0000 0.0000 0.00182(5) 0.0075(6) Uani d SP 0.695(6) 3
Cr Cr3B 0.0000 0.0000 0.02671(13) 0.0118(13) Uani d SP 0.305(6) 3
O O3A 0.0000 0.0000 -0.0419(2) 0.0152(17) Uani d SP 0.695(6) 3
O O3B 0.0000 0.0000 0.0673(5) 0.019(4) Uani d SP 0.305(6) 3
O O1 0.2825(3) 0.0882(3) 0.09083(7) 0.0195(6) Uani d . 1 1
O O2 0.2354(3) 0.2354(3) 0.14633(7) 0.0147(6) Uani d . 1 1
O O3 0.2772(3) -0.0159(3) 0.15446(6) 0.0101(5) Uani d . 1 1
O O4 0.4905(3) 0.2456(3) 0.14215(8) 0.0106(6) Uani d . 1 1
O O5 0.1515(4) -0.1249(4) -0.05569(8) 0.0239(8) Uani d . 1 1
O O6 0.2564(3) -0.2373(3) -0.10949(8) 0.0107(6) Uani d . 1 1
O O7 0.3013(3) 0.0339(3) -0.11153(7) 0.0123(5) Uani d . 1 1
O O8 0.0148(3) -0.2215(3) -0.11737(7) 0.0177(6) Uani d . 1 1
O O9 -0.0044(4) 0.1451(3) 0.01383(9) 0.0171(5) Uani d . 1 1

loop_
_atom_site_aniso_label
_atom_site_aniso_U_11
_atom_site_aniso_U_22
_atom_site_aniso_U_33
_atom_site_aniso_U_12
_atom_site_aniso_U_13
_atom_site_aniso_U_23
Ca1 0.0210(4) 0.0150(4) 0.0120(3) 0.0118(3) -0.0049(3) -0.0044(3)
Ca2 0.0077(4) 0.0101(4) 0.0078(3) 0.0041(3) -0.0007(3) -0.0019(3)
Ca3 0.0075(4) 0.0080(4) 0.0082(3) 0.0028(3) -0.0023(3) -0.0015(3)
Ca4 0.0141(3) 0.0141(3) 0.0049(4) 0.00703(16) 0.000 0.000
Cr1 0.0061(3) 0.0084(3) 0.0064(3) 0.0034(2) 0.0015(2) 0.0007(3)
Cr2 0.0072(3) 0.0082(3) 0.0062(3) 0.0042(2) -0.0003(3) -0.0008(3)
Cr3A 0.0057(6) 0.0057(6) 0.0111(14) 0.0028(3) 0.000 0.000
Cr3B 0.0097(14) 0.0097(14) 0.016(3) 0.0048(7) 0.000 0.000
O3A 0.016(2) 0.016(2) 0.014(4) 0.0079(12) 0.000 0.000
O3B 0.024(6) 0.024(6) 0.009(9) 0.012(3) 0.000 0.000
O1 0.0284(16) 0.0243(17) 0.0094(12) 0.0160(15) -0.0017(12) -0.0007(12)
O2 0.0171(14) 0.0209(15) 0.0134(13) 0.0150(12) 0.0048(11) 0.0042(11)
O3 0.0084(12) 0.0067(12) 0.0113(12) 0.0007(11) 0.0006(9) 0.0003(9)
O4 0.0065(13) 0.0079(12) 0.0160(15) 0.0025(11) 0.0003(12) -0.0007(10)
O5 0.0262(17) 0.0248(17) 0.0065(13) 0.0021(14) 0.0011(12) 0.0010(11)
O6 0.0077(12) 0.0077(13) 0.0168(15) 0.0038(11) 0.0020(11) 0.0020(11)
O7 0.0150(13) 0.0070(12) 0.0130(12) 0.0040(11) 0.0030(11) 0.0016(10)
O8 0.0098(14) 0.0288(16) 0.0120(13) 0.0078(13) -0.0013(11) 0.0036(12)
O9 0.0185(12) 0.0133(14) 0.0244(13) 0.0116(13) 0.0070(10) 0.0016(12)

loop_
_atom_type_symbol
_atom_type_description
_atom_type_scat_dispersion_real
_atom_type_scat_dispersion_imag
_atom_type_scat_source
O O 0.0106 0.0060 'International Tables Vol C Tables 4.2.6.8 and 6.1.1.4'
Ca Ca 0.2262 0.3064 'International Tables Vol C Tables 4.2.6.8 and 6.1.1.4'
Cr Cr 0.3209 0.6236 'International Tables Vol C Tables 4.2.6.8 and 6.1.1.4'

loop_
_geom_angle_atom_site_label_1
_geom_angle_atom_site_label_2
_geom_angle_atom_site_label_3
_geom_angle_site_symmetry_1
_geom_angle_site_symmetry_3
_geom_angle
_geom_angle_publ_flag
O3 Ca1 O7 11_554 . 155.86(11) ?
O3 Ca1 O2 11_554 10_554 68.57(10) ?
O7 Ca1 O2 . 10_554 96.83(9) ?
O3 Ca1 O8 11_554 2 120.10(10) ?
O7 Ca1 O8 . 2 66.60(10) ?
O2 Ca1 O8 10_554 2 156.37(12) ?
O3 Ca1 O1 11_554 11_554 64.66(9) ?
O7 Ca1 O1 . 11_554 101.07(9) ?
O2 Ca1 O1 10_554 11_554 100.06(10) ?
O8 Ca1 O1 2 11_554 68.70(9) ?
O3 Ca1 O5 11_554 2 73.59(10) ?
O7 Ca1 O5 . 2 125.09(10) ?
O2 Ca1 O5 10_554 2 137.55(10) ?
O8 Ca1 O5 2 2 62.98(9) ?
O1 Ca1 O5 11_554 2 79.95(9) ?
O3 Ca1 O5 11_554 . 124.77(9) ?
O7 Ca1 O5 . . 64.26(9) ?
O2 Ca1 O5 10_554 . 73.07(10) ?
O8 Ca1 O5 2 . 111.07(10) ?
O1 Ca1 O5 11_554 . 162.11(12) ?
O5 Ca1 O5 2 . 116.47(16) ?
O3 Ca1 O3A 11_554 . 99.74(15) ?
O7 Ca1 O3A . . 103.35(14) ?
O2 Ca1 O3A 10_554 . 109.47(14) ?
O8 Ca1 O3A 2 . 91.32(15) ?
O1 Ca1 O3A 11_554 . 138.66(7) ?
O5 Ca1 O3A 2 . 58.72(8) ?
O5 Ca1 O3A . . 58.32(8) ?
O3 Ca1 Cr2 11_554 . 154.94(7) ?
O7 Ca1 Cr2 . . 32.47(6) ?
O2 Ca1 Cr2 10_554 . 89.15(7) ?
O8 Ca1 Cr2 2 . 84.91(7) ?
O1 Ca1 Cr2 11_554 . 133.54(7) ?
O5 Ca1 Cr2 2 . 121.74(9) ?
O5 Ca1 Cr2 . . 32.59(6) ?
O3A Ca1 Cr2 . . 76.33(9) ?
O3 Ca1 Cr1 11_554 11_554 32.81(6) ?
O7 Ca1 Cr1 . 11_554 129.89(7) ?
O2 Ca1 Cr1 10_554 11_554 82.79(7) ?
O8 Ca1 Cr1 2 11_554 94.97(7) ?
O1 Ca1 Cr1 11_554 11_554 31.88(6) ?
O5 Ca1 Cr1 2 11_554 75.48(8) ?
O5 Ca1 Cr1 . 11_554 153.94(8) ?
O3A Ca1 Cr1 . 11_554 124.13(9) ?
Cr2 Ca1 Cr1 . 11_554 159.50(4) ?
O3 Ca1 Cr2 11_554 2 95.93(7) ?
O7 Ca1 Cr2 . 2 96.60(7) ?
O2 Ca1 Cr2 10_554 2 164.17(7) ?
O8 Ca1 Cr2 2 2 31.29(7) ?
O1 Ca1 Cr2 11_554 2 69.06(7) ?
O5 Ca1 Cr2 2 2 31.88(7) ?
O5 Ca1 Cr2 . 2 120.68(8) ?
O3A Ca1 Cr2 . 2 75.39(9) ?
Cr2 Ca1 Cr2 . 2 106.69(3) ?
Cr1 Ca1 Cr2 11_554 2 82.17(2) ?
O3 Ca1 Cr3A 11_554 . 76.53(7) ?
O7 Ca1 Cr3A . . 123.67(7) ?
O2 Ca1 Cr3A 10_554 . 88.38(7) ?
O8 Ca1 Cr3A 2 . 114.63(8) ?
O1 Ca1 Cr3A 11_554 . 133.23(7) ?
O5 Ca1 Cr3A 2 . 64.30(7) ?
O5 Ca1 Cr3A . . 64.03(7) ?
O3A Ca1 Cr3A . . 26.85(16) ?
Cr2 Ca1 Cr3A . . 92.07(3) ?
Cr1 Ca1 Cr3A 11_554 . 106.44(3) ?
Cr2 Ca1 Cr3A 2 . 91.15(3) ?
O8 Ca2 O5 18_544 . 139.87(12) ?
O8 Ca2 O4 18_544 10_554 80.30(10) ?
O5 Ca2 O4 . 10_554 86.37(11) ?
O8 Ca2 O4 18_544 12_444 120.21(11) ?
O5 Ca2 O4 . 12_444 90.27(11) ?
O4 Ca2 O4 10_554 12_444 71.59(13) ?
O8 Ca2 O7 18_544 17_544 69.30(10) ?
O5 Ca2 O7 . 17_544 137.44(11) ?
O4 Ca2 O7 10_554 17_544 135.50(10) ?
O4 Ca2 O7 12_444 17_544 96.15(10) ?
O8 Ca2 O3 18_544 12_444 139.00(10) ?
O5 Ca2 O3 . 12_444 75.38(10) ?
O4 Ca2 O3 10_554 12_444 132.25(10) ?
O4 Ca2 O3 12_444 12_444 64.92(9) ?
O7 Ca2 O3 17_544 12_444 69.70(9) ?
O8 Ca2 O9 18_544 3 80.92(11) ?
O5 Ca2 O9 . 3 75.01(12) ?
O4 Ca2 O9 10_554 3 122.89(9) ?
O4 Ca2 O9 12_444 3 157.66(10) ?
O7 Ca2 O9 17_544 3 84.25(10) ?
O3 Ca2 O9 12_444 3 94.69(9) ?
O8 Ca2 O2 18_544 10_554 72.83(8) ?
O5 Ca2 O2 . 10_554 67.96(9) ?
O4 Ca2 O2 10_554 10_554 58.39(9) ?
O4 Ca2 O2 12_444 10_554 125.62(9) ?
O7 Ca2 O2 17_544 10_554 133.97(9) ?
O3 Ca2 O2 12_444 10_554 141.28(10) ?
O9 Ca2 O2 3 10_554 64.58(9) ?
O8 Ca2 Cr1 18_544 12_444 141.77(9) ?
O5 Ca2 Cr1 . 12_444 77.79(8) ?
O4 Ca2 Cr1 10_554 12_444 100.61(7) ?
O4 Ca2 Cr1 12_444 12_444 32.43(7) ?
O7 Ca2 Cr1 17_544 12_444 85.51(7) ?
O3 Ca2 Cr1 12_444 12_444 32.92(6) ?
O9 Ca2 Cr1 3 12_444 125.96(7) ?
O2 Ca2 Cr1 10_554 12_444 140.00(6) ?
O8 Ca2 Cr1 18_544 10_554 75.14(8) ?
O5 Ca2 Cr1 . 10_554 75.14(8) ?
O4 Ca2 Cr1 10_554 10_554 28.77(7) ?
O4 Ca2 Cr1 12_444 10_554 98.21(7) ?
O7 Ca2 Cr1 17_544 10_554 144.22(7) ?
O3 Ca2 Cr1 12_444 10_554 145.74(7) ?
O9 Ca2 Cr1 3 10_554 94.18(7) ?
O2 Ca2 Cr1 10_554 10_554 29.62(6) ?
Cr1 Ca2 Cr1 12_444 10_554 122.33(3) ?
O8 Ca2 Ca4 18_544 10_554 114.58(8) ?
O5 Ca2 Ca4 . 10_554 72.00(9) ?
O4 Ca2 Ca4 10_554 10_554 38.73(7) ?
O4 Ca2 Ca4 12_444 10_554 38.78(7) ?
O7 Ca2 Ca4 17_544 10_554 132.54(7) ?
O3 Ca2 Ca4 12_444 10_554 93.53(6) ?
O9 Ca2 Ca4 3 10_554 142.64(9) ?
O2 Ca2 Ca4 10_554 10_554 86.87(6) ?
Cr1 Ca2 Ca4 12_444 10_554 62.676(18) ?
Cr1 Ca2 Ca4 10_554 10_554 60.822(16) ?
O8 Ca2 Cr2 18_544 17_544 77.25(8) ?
O5 Ca2 Cr2 . 17_544 140.63(8) ?
O4 Ca2 Cr2 10_554 17_544 119.65(7) ?
O4 Ca2 Cr2 12_444 17_544 73.18(8) ?
O7 Ca2 Cr2 17_544 17_544 23.69(6) ?
O3 Ca2 Cr2 12_444 17_544 65.26(6) ?
O9 Ca2 Cr2 3 17_544 107.69(8) ?
O2 Ca2 Cr2 10_554 17_544 149.90(6) ?
Cr1 Ca2 Cr2 12_444 17_544 69.150(19) ?
Cr1 Ca2 Cr2 10_554 17_544 141.28(3) ?
Ca4 Ca2 Cr2 10_554 17_544 108.85(3) ?
O3 Ca3 O1 11_554 . 140.50(10) ?
O3 Ca3 O2 11_554 10_554 70.30(10) ?
O1 Ca3 O2 . 10_554 139.16(11) ?
O3 Ca3 O6 11_554 16_554 84.89(10) ?
O1 Ca3 O6 . 16_554 94.64(11) ?
O2 Ca3 O6 10_554 16_554 118.65(11) ?
O3 Ca3 O9 11_554 3 82.67(11) ?
O1 Ca3 O9 . 3 82.45(11) ?
O2 Ca3 O9 10_554 3 75.68(10) ?
O6 Ca3 O9 16_554 3 156.26(10) ?
O3 Ca3 O6 11_554 18_544 131.27(10) ?
O1 Ca3 O6 . 18_544 84.30(10) ?
O2 Ca3 O6 10_554 18_544 85.60(10) ?
O6 Ca3 O6 16_554 18_544 70.17(14) ?
O9 Ca3 O6 3 18_544 132.42(10) ?
O3 Ca3 O7 11_554 16_554 67.06(9) ?
O1 Ca3 O7 . 16_554 77.38(9) ?
O2 Ca3 O7 10_554 16_554 136.91(10) ?
O6 Ca3 O7 16_554 16_554 63.67(9) ?
O9 Ca3 O7 3 16_554 92.81(9) ?
O6 Ca3 O7 18_544 16_554 128.17(9) ?
O3 Ca3 O8 11_554 18_544 140.88(9) ?
O1 Ca3 O8 . 18_544 66.01(10) ?
O2 Ca3 O8 10_554 18_544 74.58(8) ?
O6 Ca3 O8 16_554 18_544 127.95(10) ?
O9 Ca3 O8 3 18_544 72.33(10) ?
O6 Ca3 O8 18_544 18_544 60.54(10) ?
O7 Ca3 O8 16_554 18_544 141.72(9) ?
O3 Ca3 Cr2 11_554 16_554 74.23(7) ?
O1 Ca3 Cr2 . 16_554 84.84(8) ?
O2 Ca3 Cr2 10_554 16_554 135.89(8) ?
O6 Ca3 Cr2 16_554 16_554 31.71(7) ?
O9 Ca3 Cr2 3 16_554 124.76(7) ?
O6 Ca3 Cr2 18_544 16_554 99.09(7) ?
O7 Ca3 Cr2 16_554 16_554 31.97(6) ?
O8 Ca3 Cr2 18_544 16_554 144.89(6) ?
O3 Ca3 Cr2 11_554 18_544 150.08(7) ?
O1 Ca3 Cr2 . 18_544 69.21(7) ?
O2 Ca3 Cr2 10_554 18_544 82.44(7) ?
O6 Ca3 Cr2 16_554 18_544 98.09(8) ?
O9 Ca3 Cr2 3 18_544 102.78(8) ?
O6 Ca3 Cr2 18_544 18_544 30.55(7) ?
O7 Ca3 Cr2 16_554 18_544 140.51(6) ?
O8 Ca3 Cr2 18_544 18_544 30.46(6) ?
Cr2 Ca3 Cr2 16_554 18_544 121.98(3) ?
O3 Ca3 Ca4 11_554 . 122.79(7) ?
O1 Ca3 Ca4 . . 71.32(8) ?
O2 Ca3 Ca4 10_554 . 119.86(8) ?
O6 Ca3 Ca4 16_554 . 38.94(8) ?
O9 Ca3 Ca4 3 . 152.63(9) ?
O6 Ca3 Ca4 18_544 . 39.09(7) ?
O7 Ca3 Ca4 16_554 . 89.09(6) ?
O8 Ca3 Ca4 18_544 . 89.50(6) ?
Cr2 Ca3 Ca4 16_554 . 61.709(17) ?
Cr2 Ca3 Ca4 18_544 . 61.014(17) ?
O3 Ca3 Cr3B 11_554 . 81.86(9) ?
O1 Ca3 Cr3B . . 70.86(10) ?
O2 Ca3 Cr3B 10_554 . 96.52(10) ?
O6 Ca3 Cr3B 16_554 . 135.24(8) ?
O9 Ca3 Cr3B 3 . 22.41(9) ?
O6 Ca3 Cr3B 18_544 . 144.29(8) ?
O7 Ca3 Cr3B 16_554 . 71.79(6) ?
O8 Ca3 Cr3B 18_544 . 85.57(7) ?
Cr2 Ca3 Cr3B 16_554 . 103.62(4) ?
Cr2 Ca3 Cr3B 18_544 . 114.18(4) ?
Ca4 Ca3 Cr3B . . 140.45(8) ?
O4 Ca4 O4 2_655 3_665 76.98(12) ?
O4 Ca4 O4 2_655 . 76.98(12) ?
O4 Ca4 O4 3_665 . 76.98(12) ?
O4 Ca4 O6 2_655 17_654 105.92(9) ?
O4 Ca4 O6 3_665 17_654 102.53(9) ?
O4 Ca4 O6 . 17_654 176.93(11) ?
O4 Ca4 O6 2_655 18_544 102.53(9) ?
O4 Ca4 O6 3_665 18_544 176.93(11) ?
O4 Ca4 O6 . 18_544 105.92(9) ?
O6 Ca4 O6 17_654 18_544 74.63(12) ?
O4 Ca4 O6 2_655 16_554 176.93(11) ?
O4 Ca4 O6 3_665 16_554 105.92(9) ?
O4 Ca4 O6 . 16_554 102.53(9) ?
O6 Ca4 O6 17_654 16_554 74.63(12) ?
O6 Ca4 O6 18_544 16_554 74.63(12) ?
O4 Ca4 Cr2 2_655 17_654 87.33(7) ?
O4 Ca4 Cr2 3_665 17_654 82.61(7) ?
O4 Ca4 Cr2 . 17_654 156.54(9) ?
O6 Ca4 Cr2 17_654 17_654 24.74(7) ?
O6 Ca4 Cr2 18_544 17_654 94.35(8) ?
O6 Ca4 Cr2 16_554 17_654 94.04(8) ?
O4 Ca4 Cr2 2_655 18_544 82.61(7) ?
O4 Ca4 Cr2 3_665 18_544 156.54(9) ?
O4 Ca4 Cr2 . 18_544 87.33(7) ?
O6 Ca4 Cr2 17_654 18_544 94.04(8) ?
O6 Ca4 Cr2 18_544 18_544 24.74(7) ?
O6 Ca4 Cr2 16_554 18_544 94.35(7) ?
Cr2 Ca4 Cr2 17_654 18_544 108.07(3) ?
O4 Ca4 Cr2 2_655 16_554 156.54(9) ?
O4 Ca4 Cr2 3_665 16_554 87.33(7) ?
O4 Ca4 Cr2 . 16_554 82.61(7) ?
O6 Ca4 Cr2 17_654 16_554 94.35(7) ?
O6 Ca4 Cr2 18_544 16_554 94.04(8) ?
O6 Ca4 Cr2 16_554 16_554 24.74(7) ?
Cr2 Ca4 Cr2 17_654 16_554 108.07(3) ?
Cr2 Ca4 Cr2 18_544 16_554 108.07(3) ?
O4 Ca4 Cr1 2_655 2_655 23.80(7) ?
O4 Ca4 Cr1 3_665 2_655 93.65(8) ?
O4 Ca4 Cr1 . 2_655 97.15(8) ?
O6 Ca4 Cr1 17_654 2_655 85.90(6) ?
O6 Ca4 Cr1 18_544 2_655 85.01(6) ?
O6 Ca4 Cr1 16_554 2_655 154.81(9) ?
Cr2 Ca4 Cr1 17_654 2_655 72.538(17) ?
Cr2 Ca4 Cr1 18_544 2_655 70.851(16) ?
Cr2 Ca4 Cr1 16_554 2_655 178.92(3) ?
O4 Ca4 Cr1 2_655 3_665 97.15(8) ?
O4 Ca4 Cr1 3_665 3_665 23.80(7) ?
O4 Ca4 Cr1 . 3_665 93.65(8) ?
O6 Ca4 Cr1 17_654 3_665 85.01(6) ?
O6 Ca4 Cr1 18_544 3_665 154.81(9) ?
O6 Ca4 Cr1 16_554 3_665 85.90(6) ?
Cr2 Ca4 Cr1 17_654 3_665 70.853(16) ?
Cr2 Ca4 Cr1 18_544 3_665 178.92(3) ?
Cr2 Ca4 Cr1 16_554 3_665 72.539(17) ?
Cr1 Ca4 Cr1 2_655 3_665 108.54(3) ?
O4 Ca4 Cr1 2_655 . 93.65(8) ?
O4 Ca4 Cr1 3_665 . 97.15(8) ?
O4 Ca4 Cr1 . . 23.80(7) ?
O6 Ca4 Cr1 17_654 . 154.81(9) ?
O6 Ca4 Cr1 18_544 . 85.90(6) ?
O6 Ca4 Cr1 16_554 . 85.01(6) ?
Cr2 Ca4 Cr1 17_654 . 178.92(3) ?
Cr2 Ca4 Cr1 18_544 . 72.541(17) ?
Cr2 Ca4 Cr1 16_554 . 70.853(17) ?
Cr1 Ca4 Cr1 2_655 . 108.54(3) ?
Cr1 Ca4 Cr1 3_665 . 108.54(3) ?
O1 Cr1 O2 . . 115.72(15) y
O1 Cr1 O3 . . 102.52(14) y
O1 Cr1 O4 . . 112.02(15) y
O2 Cr1 O3 . . 121.04(14) y
O2 Cr1 O4 . . 105.11(14) y
O4 Cr1 O3 . . 99.38(13) y
O1 Cr1 Ca1 . 17_544 55.02(11) ?
O2 Cr1 Ca1 . 17_544 137.31(11) ?
O4 Cr1 Ca1 . 17_544 117.00(10) ?
O3 Cr1 Ca1 . 17_544 47.56(9) ?
O1 Cr1 Ca2 . 18_544 110.00(11) ?
O2 Cr1 Ca2 . 18_544 133.87(10) ?
O4 Cr1 Ca2 . 18_544 49.46(9) ?
O3 Cr1 Ca2 . 18_544 50.71(9) ?
Ca1 Cr1 Ca2 17_544 18_544 75.87(3) ?
O1 Cr1 Ca2 . 16_554 129.41(12) ?
O2 Cr1 Ca2 . 16_554 62.40(11) ?
O4 Cr1 Ca2 . 16_554 42.73(9) ?
O3 Cr1 Ca2 . 16_554 121.80(9) ?
Ca1 Cr1 Ca2 17_544 16_554 159.25(3) ?
Ca2 Cr1 Ca2 18_544 16_554 84.30(4) ?
O1 Cr1 Ca4 . . 79.96(11) ?
O2 Cr1 Ca4 . . 117.33(10) ?
O4 Cr1 Ca4 . . 32.41(11) ?
O3 Cr1 Ca4 . . 111.99(10) ?
Ca1 Cr1 Ca4 17_544 . 102.58(2) ?
Ca2 Cr1 Ca4 18_544 . 64.54(3) ?
Ca2 Cr1 Ca4 16_554 . 62.54(2) ?
O1 Cr1 Ca1 . 16_554 84.32(11) ?
O2 Cr1 Ca1 . 16_554 34.17(9) ?
O4 Cr1 Ca1 . 16_554 107.47(9) ?
O3 Cr1 Ca1 . 16_554 147.48(10) ?
Ca1 Cr1 Ca1 17_544 16_554 127.73(3) ?
Ca2 Cr1 Ca1 18_544 16_554 155.68(3) ?
Ca2 Cr1 Ca1 16_554 16_554 71.55(2) ?
Ca4 Cr1 Ca1 . 16_554 100.47(2) ?
O8 Cr2 O5 . . 106.06(15) y
O8 Cr2 O7 . . 120.89(14) y
O5 Cr2 O7 . . 105.20(14) y
O8 Cr2 O6 . . 105.61(15) y
O5 Cr2 O6 . . 115.04(17) y
O7 Cr2 O6 . . 104.56(13) y
O8 Cr2 Ca1 . . 120.14(11) ?
O5 Cr2 Ca1 . . 57.34(11) ?
O7 Cr2 Ca1 . . 49.53(9) ?
O6 Cr2 Ca1 . . 134.11(10) ?
O8 Cr2 Ca1 . 3 51.96(10) ?
O5 Cr2 Ca1 . 3 54.50(11) ?
O7 Cr2 Ca1 . 3 135.81(10) ?
O6 Cr2 Ca1 . 3 119.51(9) ?
Ca1 Cr2 Ca1 . 3 93.22(4) ?
O8 Cr2 Ca3 . 10_554 129.76(10) ?
O5 Cr2 Ca3 . 10_554 123.34(12) ?
O7 Cr2 Ca3 . 10_554 57.14(10) ?
O6 Cr2 Ca3 . 10_554 47.44(8) ?
Ca1 Cr2 Ca3 . 10_554 95.70(3) ?
Ca1 Cr2 Ca3 3 10_554 166.36(3) ?
O8 Cr2 Ca3 . 12_444 60.26(11) ?
O5 Cr2 Ca3 . 12_444 117.10(11) ?
O7 Cr2 Ca3 . 12_444 135.70(9) ?
O6 Cr2 Ca3 . 12_444 46.39(9) ?
Ca1 Cr2 Ca3 . 12_444 174.43(3) ?
Ca1 Cr2 Ca3 3 12_444 82.88(3) ?
Ca3 Cr2 Ca3 10_554 12_444 87.45(3) ?
O8 Cr2 Ca4 . 10_554 120.09(11) ?
O5 Cr2 Ca4 . 10_554 81.02(14) ?
O7 Cr2 Ca4 . 10_554 113.41(9) ?
O6 Cr2 Ca4 . 10_554 34.10(11) ?
Ca1 Cr2 Ca4 . 10_554 113.33(3) ?
Ca1 Cr2 Ca4 3 10_554 102.22(3) ?
Ca3 Cr2 Ca4 10_554 10_554 64.71(3) ?
Ca3 Cr2 Ca4 12_444 10_554 63.92(2) ?
O8 Cr2 Ca2 . 11_554 86.90(10) ?
O5 Cr2 Ca2 . 11_554 128.07(12) ?
O7 Cr2 Ca2 . 11_554 35.17(9) ?
O6 Cr2 Ca2 . 11_554 108.79(10) ?
Ca1 Cr2 Ca2 . 11_554 72.48(2) ?
Ca1 Cr2 Ca2 3 11_554 122.06(3) ?
Ca3 Cr2 Ca2 10_554 11_554 70.69(2) ?
Ca3 Cr2 Ca2 12_444 11_554 112.96(3) ?
Ca4 Cr2 Ca2 10_554 11_554 135.35(3) ?
Cr3B Cr3A O3A . . 180.0 ?
Cr3B Cr3A O9 . . 73.91(13) ?
O3A Cr3A O9 . . 106.09(13) yes
Cr3B Cr3A O9 . . 73.91(13) ?
O3A Cr3A O9 . 3 106.09(13) ?
O9 Cr3A O9 . 3 112.63(11) ?
Cr3B Cr3A O9 . 2 73.91(13) ?
O3A Cr3A O9 . 2 106.09(13) ?
O9 Cr3A O9 . 2 112.63(11) yes
O9 Cr3A O9 3 2 112.63(11) ?
Cr3B Cr3A Ca1 . . 131.73(3) ?
O3A Cr3A Ca1 . . 48.27(3) ?
O9 Cr3A Ca1 . . 99.05(12) ?
O9 Cr3A Ca1 3 . 65.01(12) ?
O9 Cr3A Ca1 2 . 144.94(13) ?
Cr3B Cr3A Ca1 . 2 131.73(3) ?
O3A Cr3A Ca1 . 2 48.27(3) ?
O9 Cr3A Ca1 . 2 65.01(12) ?
O9 Cr3A Ca1 3 2 144.94(13) ?
O9 Cr3A Ca1 2 2 99.05(12) ?
Ca1 Cr3A Ca1 . 2 80.53(4) ?
Cr3B Cr3A Ca1 . 3 131.73(3) ?
O3A Cr3A Ca1 . 3 48.27(3) ?
O9 Cr3A Ca1 . 3 144.94(13) ?
O9 Cr3A Ca1 3 3 99.05(12) ?
O9 Cr3A Ca1 2 3 65.01(12) ?
Ca1 Cr3A Ca1 . 3 80.53(4) ?
Ca1 Cr3A Ca1 2 3 80.52(4) ?
Cr3B Cr3A Ca2 . 2 90.71(3) ?
O3A Cr3A Ca2 . 2 89.29(3) ?
O9 Cr3A Ca2 . 2 35.25(12) ?
O9 Cr3A Ca2 3 2 88.86(12) ?
O9 Cr3A Ca2 2 2 147.88(13) ?
Ca1 Cr3A Ca2 . 2 65.12(2) ?
Ca1 Cr3A Ca2 2 2 70.09(2) ?
Ca1 Cr3A Ca2 3 2 137.44(5) ?
Cr3B Cr3A Ca2 . . 90.70(3) ?
O3A Cr3A Ca2 . . 89.30(3) ?
O9 Cr3A Ca2 . . 147.87(13) ?
O9 Cr3A Ca2 3 . 35.24(12) ?
O9 Cr3A Ca2 2 . 88.86(12) ?
Ca1 Cr3A Ca2 . . 70.10(2) ?
Ca1 Cr3A Ca2 2 . 137.44(5) ?
Ca1 Cr3A Ca2 3 . 65.12(2) ?
Ca2 Cr3A Ca2 2 . 119.9850(10) ?
Cr3B Cr3A Ca2 . 3 90.71(3) ?
O3A Cr3A Ca2 . 3 89.29(3) ?
O9 Cr3A Ca2 . 3 88.86(12) ?
O9 Cr3A Ca2 3 3 147.87(13) ?
O9 Cr3A Ca2 2 3 35.24(12) ?
Ca1 Cr3A Ca2 . 3 137.44(5) ?
Ca1 Cr3A Ca2 2 3 65.12(2) ?
Ca1 Cr3A Ca2 3 3 70.09(2) ?
Ca2 Cr3A Ca2 2 3 119.9850(10) ?
Ca2 Cr3A Ca2 . 3 119.9850(10) ?
Cr3A Cr3B O3B . . 180.0 ?
Cr3A Cr3B O9 . . 72.8(2) ?
O3B Cr3B O9 . . 107.2(2) yes
Cr3A Cr3B O9 . 3 72.8(2) ?
O3B Cr3B O9 . 3 107.2(2) ?
O9 Cr3B O9 . 3 111.66(18) yes
Cr3A Cr3B O9 . 2 72.8(2) ?
O3B Cr3B O9 . 2 107.2(2) ?
O9 Cr3B O9 . 2 111.66(18) ?
O9 Cr3B O9 3 2 111.66(18) ?
Cr3A Cr3B Ca3 . . 94.68(8) ?
O3B Cr3B Ca3 . . 85.32(8) ?
O9 Cr3B Ca3 . . 94.77(12) ?
O9 Cr3B Ca3 3 . 34.06(13) ?
O9 Cr3B Ca3 2 . 144.85(14) ?
Cr3A Cr3B Ca3 . 2 94.68(8) ?
O3B Cr3B Ca3 . 2 85.32(8) ?
O9 Cr3B Ca3 . 2 34.06(13) ?
O9 Cr3B Ca3 3 2 144.85(14) ?
O9 Cr3B Ca3 2 2 94.77(12) ?
Ca3 Cr3B Ca3 . 2 119.34(2) ?
Cr3A Cr3B Ca3 . 3 94.68(8) ?
O3B Cr3B Ca3 . 3 85.32(8) ?
O9 Cr3B Ca3 . 3 144.84(14) ?
O9 Cr3B Ca3 3 3 94.77(12) ?
O9 Cr3B Ca3 2 3 34.06(13) ?
Ca3 Cr3B Ca3 . 3 119.34(2) ?
Ca3 Cr3B Ca3 2 3 119.34(2) ?
Cr3A O3A Ca1 . . 104.88(16) ?
Cr3A O3A Ca1 . 2 104.88(16) ?
Ca1 O3A Ca1 . 2 113.65(13) ?
Cr3A O3A Ca1 . 3 104.88(16) ?
Ca1 O3A Ca1 . 3 113.65(13) ?
Ca1 O3A Ca1 2 3 113.64(13) ?
Cr1 O1 Ca3 . . 138.31(18) ?
Cr1 O1 Ca1 . 17_544 93.10(12) ?
Ca3 O1 Ca1 . 17_544 118.96(12) ?
Cr1 O2 Ca3 . 16_554 136.61(15) ?
Cr1 O2 Ca1 . 16_554 123.73(14) ?
Ca3 O2 Ca1 16_554 16_554 99.64(11) ?
Cr1 O2 Ca2 . 16_554 87.98(12) ?
Ca3 O2 Ca2 16_554 16_554 86.96(9) ?
Ca1 O2 Ca2 16_554 16_554 97.55(9) ?
Cr1 O3 Ca3 . 17_544 134.78(15) ?
Cr1 O3 Ca1 . 17_544 99.63(11) ?
Ca3 O3 Ca1 17_544 17_544 105.41(10) ?
Cr1 O3 Ca2 . 18_544 96.38(12) ?
Ca3 O3 Ca2 17_544 18_544 110.90(10) ?
Ca1 O3 Ca2 17_544 18_544 107.19(11) ?
Cr1 O4 Ca4 . . 123.79(16) ?
Cr1 O4 Ca2 . 16_554 108.49(13) ?
Ca4 O4 Ca2 . 16_554 99.67(10) ?
Cr1 O4 Ca2 . 18_544 98.11(12) ?
Ca4 O4 Ca2 . 18_544 99.29(10) ?
Ca2 O4 Ca2 16_554 18_544 130.05(13) ?
Cr2 O5 Ca2 . . 141.0(2) ?
Cr2 O5 Ca1 . 3 93.62(13) ?
Ca2 O5 Ca1 . 3 101.66(11) ?
Cr2 O5 Ca1 . . 90.08(13) ?
Ca2 O5 Ca1 . . 110.41(11) ?
Ca1 O5 Ca1 3 . 122.56(16) ?
Cr2 O6 Ca4 . 10_554 121.16(16) ?
Cr2 O6 Ca3 . 10_554 100.86(11) ?
Ca4 O6 Ca3 10_554 10_554 99.97(11) ?
Cr2 O6 Ca3 . 12_444 103.06(12) ?
Ca4 O6 Ca3 10_554 12_444 98.81(10) ?
Ca3 O6 Ca3 10_554 12_444 135.61(14) ?
Cr2 O7 Ca1 . . 97.99(12) ?
Cr2 O7 Ca2 . 11_554 121.14(13) ?
Ca1 O7 Ca2 . 11_554 111.84(11) ?
Cr2 O7 Ca3 . 10_554 90.88(11) ?
Ca1 O7 Ca3 . 10_554 134.21(11) ?
Ca2 O7 Ca3 11_554 10_554 101.04(10) ?
Cr2 O8 Ca2 . 12_444 150.77(16) ?
Cr2 O8 Ca1 . 3 96.75(12) ?
Ca2 O8 Ca1 12_444 3 111.10(12) ?
Cr2 O8 Ca3 . 12_444 89.29(13) ?
Ca2 O8 Ca3 12_444 12_444 91.64(10) ?
Ca1 O8 Ca3 3 12_444 105.39(10) ?
Cr3A O9 Cr3B . . 33.27(14) ?
Cr3A O9 Ca3 . 2 137.80(19) ?
Cr3B O9 Ca3 . 2 123.5(2) ?
Cr3A O9 Ca2 . 2 122.44(17) ?
Cr3B O9 Ca2 . 2 130.38(18) ?
Ca3 O9 Ca2 2 2 98.63(8) ?

loop_
_geom_bond_atom_site_label_1
_geom_bond_atom_site_label_2
_geom_bond_site_symmetry_2
_geom_bond_distance
_geom_bond_publ_flag
Ca1 O3 11_554 2.364(3) y
Ca1 O7 . 2.414(3) y
Ca1 O2 10_554 2.502(3) y
Ca1 O8 2 2.537(3) y
Ca1 O1 11_554 2.592(3) y
Ca1 O5 2 2.609(3) y
Ca1 O5 . 2.646(3) y
Ca1 O3A . 2.753(2) y
Ca1 Cr2 . 3.1426(9) ?
Ca1 Cr1 11_554 3.1586(10) ?
Ca1 Cr2 2 3.1985(10) ?
Ca1 Cr3A . 3.5650(15) ?
Ca2 O8 18_544 2.339(3) y
Ca2 O5 . 2.410(3) y
Ca2 O4 10_554 2.424(3) y
Ca2 O4 12_444 2.437(3) y
Ca2 O7 17_544 2.442(3) y
Ca2 O3 12_444 2.472(3) y
Ca2 O9 3 2.508(3) y
Ca2 O2 10_554 3.004(3) ?
Ca2 Cr1 12_444 3.1745(9) ?
Ca2 Cr1 10_554 3.3878(10) ?
Ca2 Ca4 10_554 3.5990(14) ?
Ca2 Cr2 17_544 3.6293(10) ?
Ca3 O3 11_554 2.354(3) ?
Ca3 O1 . 2.400(3) y
Ca3 O2 10_554 2.411(3) y
Ca3 O6 16_554 2.413(3) y
Ca3 O9 3 2.438(3) y
Ca3 O6 18_544 2.453(3) y
Ca3 O7 16_554 2.703(3) y
Ca3 O8 18_544 2.865(3) y
Ca3 Cr2 16_554 3.2172(10) ?
Ca3 Cr2 18_544 3.2996(10) ?
Ca3 Ca4 . 3.6151(14) ?
Ca3 Cr3B . 3.6280(10) ?
Ca4 O4 2_655 2.284(3) yes
Ca4 O4 3_665 2.284(3) yes
Ca4 O4 . 2.284(3) yes
Ca4 O6 17_654 2.307(3) yes
Ca4 O6 18_544 2.307(3) yes
Ca4 O6 16_554 2.307(3) yes
Ca4 Cr2 17_654 3.5207(9) ?
Ca4 Cr2 18_544 3.5207(9) ?
Ca4 Cr2 16_554 3.5206(9) ?
Ca4 Cr1 2_655 3.5414(9) ?
Ca4 Cr1 3_665 3.5414(9) ?
Ca4 Cr1 . 3.5414(9) ?
Cr1 O1 . 1.671(3) yes
Cr1 O2 . 1.675(3) yes
Cr1 O4 . 1.719(3) yes
Cr1 O3 . 1.736(3) yes
Cr1 Ca1 17_544 3.1588(10) ?
Cr1 Ca2 18_544 3.1744(9) ?
Cr1 Ca2 16_554 3.3877(10) ?
Cr1 Ca1 16_554 3.7043(10) ?
Cr2 O8 . 1.673(3) yes
Cr2 O5 . 1.693(3) yes
Cr2 O7 . 1.704(3) yes
Cr2 O6 . 1.722(3) yes
Cr2 Ca1 3 3.1984(10) ?
Cr2 Ca3 10_554 3.2173(10) ?
Cr2 Ca3 12_444 3.2996(10) ?
Cr2 Ca4 10_554 3.5207(9) ?
Cr2 Ca2 11_554 3.6295(10) ?
Cr3A Cr3B . 0.947(4) yes
Cr3A O3A . 1.666(8) yes
Cr3A O9 . 1.650(2) yes
Cr3A O9 3 1.650(2) ?
Cr3A O9 2 1.650(2) ?
Cr3A Ca1 2 3.5651(15) ?
Cr3A Ca1 3 3.5651(15) ?
Cr3A Ca2 2 3.6674(9) ?
Cr3A Ca2 3 3.6675(9) ?
Cr3B O3B . 1.547(18) yes
Cr3B O9 . 1.659(3) yes
Cr3B O9 3 1.659(3) ?
Cr3B O9 2 1.659(3) ?
Cr3B Ca3 2 3.6280(10) ?
Cr3B Ca3 3 3.6280(10) ?
O3A Ca1 2 2.753(2) ?
O3A Ca1 3 2.753(2) ?
O1 Ca1 17_544 2.592(3) ?
O2 Ca3 16_554 2.410(3) ?
O2 Ca1 16_554 2.502(3) ?
O2 Ca2 16_554 3.004(3) ?
O3 Ca3 17_544 2.354(3) ?
O3 Ca1 17_544 2.365(3) ?
O3 Ca2 18_544 2.472(3) ?
O4 Ca2 16_554 2.424(3) ?
O4 Ca2 18_544 2.437(3) ?
O5 Ca1 3 2.609(3) ?
O6 Ca4 10_554 2.307(3) ?
O6 Ca3 10_554 2.413(3) ?
O6 Ca3 12_444 2.453(3) ?
O7 Ca2 11_554 2.443(3) ?
O7 Ca3 10_554 2.703(3) ?
O8 Ca2 12_444 2.339(3) ?
O8 Ca1 3 2.537(3) ?
O8 Ca3 12_444 2.865(3) ?
O9 Ca3 2 2.438(3) ?
O9 Ca2 2 2.508(3) ?
